data_4504102
loop_
_publ_author_name
'Wang, Xiao-Feng'
'Lv, Yang'
'Okamura, Taka-aki'
'Kawaguchi, Hiroyuki'
'Wu, Gang'
'Sun, Wei-Yin'
'Ueyama, Norikazu'

_publ_section_title
;
 Structure Variation of Mercury(II) Halide Complexes with Different
 Imidazole-Containing Ligands
;
_journal_issue 6
_journal_name_full 'Crystal Growth &amp; Design'
_journal_page_first 1125
_journal_paper_doi 10.1021/cg060814c
_journal_volume 7
_journal_year 2007
_chemical_formula_moiety 'C16 H17 Br3 Hg N4 O0.50 '
_chemical_formula_sum 'C16 H17 Br3 Hg N4 O0.5'
_chemical_formula_weight 713.64
_space_group_IT_number 13
_symmetry_cell_setting monoclinic
_symmetry_Int_Tables_number 13
_symmetry_space_group_name_Hall '-P 2yc'
_symmetry_space_group_name_H-M 'P 1 2/c 1'
_cell_angle_alpha 90
_cell_angle_beta 90.365(8)
_cell_angle_gamma 90
_cell_formula_units_Z 4
_cell_length_a 12.930(5)
_cell_length_b 9.969(4)
_cell_length_c 15.716(6)
_cell_measurement_reflns_used 6134
_cell_measurement_temperature 173.1
_cell_measurement_theta_max 27.5
_cell_measurement_theta_min 3.0
_cell_volume 2025.7(14)
_computing_cell_refinement CrystalClear
_computing_data_collection CrystalClear
_computing_data_reduction CrystalStructure
_computing_publication_material 'CrystalStructure Ver. 3.5.1'
_computing_structure_refinement CRYSTALS
_computing_structure_solution SHELXS97
_diffrn_detector_area_resol_mean 7.31
_diffrn_measured_fraction_theta_full 0.9829
_diffrn_measured_fraction_theta_max 0.9845
_diffrn_measurement_device_type 'Rigaku Saturn'
_diffrn_measurement_method \w
_diffrn_radiation_type 'Mo K\a'
_diffrn_radiation_wavelength 0.7107
_diffrn_reflns_av_R_equivalents 0.047
_diffrn_reflns_limit_h_max 11
_diffrn_reflns_limit_h_min -16
_diffrn_reflns_limit_k_max 12
_diffrn_reflns_limit_k_min -12
_diffrn_reflns_limit_l_max 20
_diffrn_reflns_limit_l_min -20
_diffrn_reflns_number 30924
_diffrn_reflns_theta_full 27.50
_diffrn_reflns_theta_max 27.48
_exptl_absorpt_coefficient_mu 13.562
_exptl_absorpt_correction_T_max 0.258
_exptl_absorpt_correction_T_min 0.130
_exptl_absorpt_correction_type multi-scan
_exptl_absorpt_process_details 'Jacobson, R. (1998) Private communication'
_exptl_crystal_colour colorless
_exptl_crystal_density_diffrn 2.340
_exptl_crystal_density_method 'not measured'
_exptl_crystal_description platelet
_exptl_crystal_F_000 1320.00
_exptl_crystal_size_max 0.20
_exptl_crystal_size_mid 0.15
_exptl_crystal_size_min 0.10
_refine_diff_density_max 2.25
_refine_diff_density_min -1.30
_refine_ls_extinction_method none
_refine_ls_goodness_of_fit_ref 1.016
_refine_ls_hydrogen_treatment refall
_refine_ls_number_parameters 228
_refine_ls_number_reflns 4591
_refine_ls_R_factor_gt 0.0380
_refine_ls_shift/su_max 0.0000
_refine_ls_structure_factor_coef Fsqd
_refine_ls_weighting_details 'w = 1/[0.0006Fo^2^ + 1.0000\s(Fo^2^)]/(4Fo^2^)'
_refine_ls_weighting_scheme calc
_refine_ls_wR_factor_ref 0.0930
_reflns_number_gt 3602
_reflns_number_total 4840
_reflns_threshold_expression F^2^>2.0\s(F^2^)
_cod_data_source_file cg060814csi20070307_054928.cif
_cod_data_source_block 2
_cod_original_cell_volume 2025.8(14)
_cod_original_formula_sum 'C16 H17 Br3 Hg N4 O0.50 '
_cod_database_code 4504102

loop_
_symmetry_equiv_pos_as_xyz
x,y,z
-x,-y,-z
-x,y,-z+1/2
x,-y,z+1/2

loop_
_atom_site_label
_atom_site_type_symbol
_atom_site_fract_x
_atom_site_fract_y
_atom_site_fract_z
_atom_site_U_iso_or_equiv
_atom_site_adp_type
_atom_site_occupancy
_atom_site_symmetry_multiplicity
_atom_site_calc_flag
_atom_site_refinement_flags
Hg(1) Hg 0.75249(2) 0.98434(2) 0.13848(2) 0.03659(8) Uani 1.00 1 d .
Br(1) Br 0.61700(5) 0.80167(7) 0.13791(4) 0.0479(2) Uani 1.00 1 d .
Br(2) Br 0.95066(5) 0.97455(6) 0.12870(4) 0.0374(2) Uani 1.00 1 d .
Br(3) Br 1.18706(6) 1.47949(8) 0.36654(5) 0.0552(2) Uani 1.00 1 d .
O(1) O 0.4264(13) 0.471(1) 0.1649(10) 0.094(4) Uiso 0.50 1 d P
N(1) N 0.7290(4) 1.0831(5) 0.2670(3) 0.038(1) Uani 1.00 1 d .
N(2) N 0.7682(4) 1.1843(5) 0.3863(3) 0.034(1) Uani 1.00 1 d .
N(3) N 0.7252(4) 1.8774(5) 0.5259(3) 0.036(1) Uani 1.00 1 d .
N(4) N 0.7599(4) 1.7771(5) 0.4044(3) 0.035(1) Uani 1.00 1 d .
C(1) C 0.7998(5) 1.1520(6) 0.3085(4) 0.036(2) Uani 1.00 1 d .
C(2) C 0.6487(5) 1.0666(7) 0.3222(4) 0.040(2) Uani 1.00 1 d .
C(3) C 0.6717(5) 1.1298(6) 0.3953(4) 0.041(2) Uani 1.00 1 d .
C(4) C 0.8289(5) 1.2535(6) 0.4516(4) 0.043(2) Uani 1.00 1 d .
C(5) C 0.8849(5) 1.3743(6) 0.4176(3) 0.034(2) Uani 1.00 1 d .
C(6) C 0.9918(5) 1.3705(6) 0.4088(4) 0.037(2) Uani 1.00 1 d .
C(7) C 1.0412(6) 1.4830(6) 0.3778(4) 0.038(2) Uani 1.00 1 d .
C(8) C 0.9875(5) 1.5977(6) 0.3555(4) 0.035(2) Uani 1.00 1 d .
C(9) C 0.8809(5) 1.5988(6) 0.3617(3) 0.032(2) Uani 1.00 1 d .
C(10) C 0.8297(5) 1.4879(5) 0.3932(4) 0.033(2) Uani 1.00 1 d .
C(11) C 0.8213(5) 1.7228(6) 0.3343(4) 0.037(2) Uani 1.00 1 d .
C(12) C 0.7979(5) 1.8511(6) 0.4703(4) 0.033(2) Uani 1.00 1 d .
C(13) C 0.6368(5) 1.8175(6) 0.4945(5) 0.051(2) Uani 1.00 1 d .
C(14) C 0.6577(5) 1.7571(7) 0.4205(5) 0.052(2) Uani 1.00 1 d .
C(15) C 0.4296(9) 0.4395(13) 0.2476(9) 0.115(4) Uiso 1.00 1 d .
C(16) C 0.507(2) 0.427(3) 0.135(2) 0.124(9) Uiso 0.50 1 d P
C(17) C 0.446(2) 0.350(3) 0.317(2) 0.109(7) Uiso 0.50 1 d P
H(1) H 0.8667(5) 1.1761(6) 0.2855(4) 0.043(2) Uiso 1.00 1 c .
H(2) H 0.5857(5) 1.0174(7) 0.3098(4) 0.048(2) Uiso 1.00 1 c .
H(3) H 0.6281(5) 1.1358(6) 0.4451(4) 0.049(2) Uiso 1.00 1 c .
H(4) H 0.7834(5) 1.2820(6) 0.4970(4) 0.051(2) Uiso 1.00 1 c .
H(5) H 0.8796(5) 1.1908(6) 0.4741(4) 0.051(2) Uiso 1.00 1 c .
H(6) H 1.0304(5) 1.2906(6) 0.4243(4) 0.044(2) Uiso 1.00 1 c .
H(7) H 1.0245(5) 1.6762(6) 0.3355(4) 0.042(2) Uiso 1.00 1 c .
H(8) H 0.7550(5) 1.4888(5) 0.3981(4) 0.039(2) Uiso 1.00 1 c .
H(9) H 0.7756(5) 1.6998(6) 0.2873(4) 0.045(2) Uiso 1.00 1 c .
H(10) H 0.8701(5) 1.7907(6) 0.3160(4) 0.044(2) Uiso 1.00 1 c .
H(11) H 0.8693(5) 1.8802(6) 0.4756(4) 0.039(2) Uiso 1.00 1 c .
H(12) H 0.5699(5) 1.8191(6) 0.5222(5) 0.061(2) Uiso 1.00 1 c .
H(13) H 0.6094(5) 1.7077(7) 0.3849(5) 0.062(2) Uiso 1.00 1 c .

loop_
_atom_site_aniso_label
_atom_site_aniso_U_11
_atom_site_aniso_U_22
_atom_site_aniso_U_33
_atom_site_aniso_U_12
_atom_site_aniso_U_13
_atom_site_aniso_U_23
Hg(1) 0.0352(2) 0.0452(2) 0.0294(1) -0.00670(11) 0.00080(10) -0.00262(10)
Br(1) 0.0399(4) 0.0558(4) 0.0480(4) -0.0165(3) -0.0013(3) 0.0022(3)
Br(2) 0.0305(3) 0.0449(4) 0.0367(3) 0.0004(3) -0.0038(3) -0.0012(3)
Br(3) 0.0385(4) 0.0765(5) 0.0507(4) 0.0095(4) 0.0012(3) -0.0012(4)
N(1) 0.042(3) 0.042(3) 0.030(3) -0.004(3) 0.004(2) -0.009(2)
N(2) 0.044(3) 0.033(3) 0.026(2) 0.001(2) -0.004(2) 0.001(2)
N(3) 0.028(3) 0.039(3) 0.042(3) 0.004(2) -0.002(2) -0.004(2)
N(4) 0.037(3) 0.031(3) 0.037(3) 0.001(2) -0.010(2) -0.005(2)
C(1) 0.040(4) 0.035(3) 0.031(3) -0.004(3) 0.001(3) -0.005(3)
C(2) 0.027(3) 0.057(4) 0.037(4) -0.004(3) 0.000(3) -0.002(3)
C(3) 0.039(4) 0.049(4) 0.034(3) 0.008(3) 0.003(3) -0.002(3)
C(4) 0.054(4) 0.041(4) 0.033(3) -0.006(3) -0.009(3) 0.003(3)
C(5) 0.047(4) 0.034(3) 0.021(3) 0.002(3) -0.005(3) -0.002(2)
C(6) 0.046(4) 0.036(3) 0.028(3) 0.009(3) -0.009(3) 0.000(3)
C(7) 0.050(4) 0.043(4) 0.022(3) 0.005(3) -0.003(3) -0.005(3)
C(8) 0.045(4) 0.033(3) 0.027(3) -0.001(3) 0.001(3) -0.005(2)
C(9) 0.047(4) 0.029(3) 0.022(3) 0.001(3) -0.009(3) -0.005(2)
C(10) 0.036(3) 0.039(3) 0.023(3) 0.002(3) -0.008(3) -0.005(2)
C(11) 0.042(4) 0.038(3) 0.031(3) 0.004(3) -0.009(3) -0.003(3)
C(12) 0.032(3) 0.031(3) 0.034(3) 0.001(3) -0.008(3) -0.000(3)
C(13) 0.030(4) 0.051(4) 0.073(5) -0.001(3) 0.005(3) -0.010(4)
C(14) 0.033(4) 0.053(4) 0.069(5) -0.002(3) -0.010(3) -0.023(4)

loop_
_atom_type_symbol
_atom_type_description
_atom_type_scat_dispersion_real
_atom_type_scat_dispersion_imag
_atom_type_scat_source
C C 0.003 0.002
;
International Tables for Crystallography
(1992, Vol. C, Tables 4.2.6.8 and 6.1.1.4)
;
H H 0.000 0.000
;
International Tables for Crystallography
(1992, Vol. C, Table 6.1.1.4)
;
N N 0.006 0.003
;
International Tables for Crystallography
(1992, Vol. C, Tables 4.2.6.8 and 6.1.1.4)
;
Hg Hg -2.389 9.227
;
International Tables for Crystallography
(1992, Vol. C, Tables 4.2.6.8 and 6.1.1.4)
;
Br Br -0.290 2.459
;
International Tables for Crystallography
(1992, Vol. C, Tables 4.2.6.8 and 6.1.1.4)
;
O O 0.011 0.006
;
International Tables for Crystallography
(1992, Vol. C, Tables 4.2.6.8 and 6.1.1.4)
;

loop_
_geom_angle_atom_site_label_1
_geom_angle_atom_site_label_2
_geom_angle_atom_site_label_3
_geom_angle
_geom_angle_publ_flag
Br(1) Hg(1) Br(2) 131.60(2) yes
Br(1) Hg(1) N(1) 102.7(1) yes
Br(2) Hg(1) N(1) 102.1(1) yes
C(15) O(1) C(16) 105(1) yes
C(1) N(1) C(2) 106.1(5) yes
C(1) N(1) Hg(1) 124.9(4) yes
C(2) N(1) Hg(1) 128.2(4) yes
C(1) N(2) C(3) 106.5(5) yes
C(1) N(2) C(4) 126.3(5) yes
C(3) N(2) C(4) 127.0(5) yes
C(12) N(3) C(13) 105.7(5) yes
C(11) N(4) C(12) 125.3(5) yes
C(11) N(4) C(14) 128.1(5) yes
C(12) N(4) C(14) 106.5(5) yes
H(1) C(1) N(1) 124.4(6) no
H(1) C(1) N(2) 124.2(7) no
N(1) C(1) N(2) 111.4(5) yes
C(3) C(2) H(2) 126.2(7) no
C(3) C(2) N(1) 108.8(6) yes
H(2) C(2) N(1) 125.0(7) no
H(3) C(3) N(2) 126.4(7) no
H(3) C(3) C(2) 126.4(7) no
N(2) C(3) C(2) 107.2(5) yes
C(5) C(4) H(4) 108.8(7) no
C(5) C(4) H(5) 108.7(7) no
C(5) C(4) N(2) 112.7(5) yes
H(4) C(4) H(5) 109.5(8) no
H(4) C(4) N(2) 109.2(7) no
H(5) C(4) N(2) 108.1(6) no
C(6) C(5) C(10) 120.2(6) yes
C(6) C(5) C(4) 119.6(5) yes
C(10) C(5) C(4) 120.2(6) yes
C(7) C(6) H(6) 121.1(7) no
C(7) C(6) C(5) 118.4(6) yes
H(6) C(6) C(5) 120.5(7) no
C(8) C(7) Br(3) 119.3(5) yes
C(8) C(7) C(6) 121.9(6) yes
Br(3) C(7) C(6) 118.7(5) yes
C(9) C(8) H(7) 120.7(7) no
C(9) C(8) C(7) 119.2(6) yes
H(7) C(8) C(7) 120.1(7) no
C(10) C(9) C(11) 120.7(6) yes
C(10) C(9) C(8) 119.9(5) yes
C(11) C(9) C(8) 119.4(5) yes
H(8) C(10) C(5) 119.6(6) no
H(8) C(10) C(9) 120.0(6) no
C(5) C(10) C(9) 120.3(6) yes
H(9) C(11) H(10) 109.5(7) no
H(9) C(11) N(4) 109.3(7) no
H(9) C(11) C(9) 109.2(6) no
H(10) C(11) N(4) 108.8(6) no
H(10) C(11) C(9) 108.8(7) no
N(4) C(11) C(9) 111.4(5) yes
H(11) C(12) N(3) 124.6(6) no
H(11) C(12) N(4) 124.5(6) no
N(3) C(12) N(4) 111.0(5) yes
C(14) C(13) H(12) 125.6(8) no
C(14) C(13) N(3) 109.5(6) yes
H(12) C(13) N(3) 124.9(8) no
H(13) C(14) N(4) 126.1(8) no
H(13) C(14) C(13) 126.6(8) no
N(4) C(14) C(13) 107.3(6) yes
C(17) C(15) O(1) 153(1) yes

loop_
_geom_bond_atom_site_label_1
_geom_bond_atom_site_label_2
_geom_bond_distance
_geom_bond_publ_flag
Hg(1) Br(1) 2.5269(7) yes
Hg(1) Br(2) 2.5697(7) yes
Hg(1) N(1) 2.270(5) yes
Br(3) C(7) 1.896(7) yes
O(1) C(15) 1.34(2) yes
O(1) C(16) 1.23(3) yes
N(1) C(1) 1.314(8) yes
N(1) C(2) 1.367(8) yes
N(2) C(1) 1.331(7) yes
N(2) C(3) 1.368(8) yes
N(2) C(4) 1.462(8) yes
N(3) C(12) 1.314(8) yes
N(3) C(13) 1.378(8) yes
N(4) C(11) 1.465(8) yes
N(4) C(12) 1.361(7) yes
N(4) C(14) 1.362(8) yes
C(1) H(1) 0.970(9) no
C(2) C(3) 1.341(9) yes
C(2) H(2) 0.970(9) no
C(3) H(3) 0.970(9) no
C(4) C(5) 1.505(9) yes
C(4) H(4) 0.970(9) no
C(4) H(5) 0.970(9) no
C(5) C(6) 1.391(9) yes
C(5) C(10) 1.391(8) yes
C(6) C(7) 1.381(9) yes
C(6) H(6) 0.970(9) no
C(7) C(8) 1.382(9) yes
C(8) C(9) 1.383(9) yes
C(8) H(7) 0.970(8) no
C(9) C(10) 1.382(8) yes
C(9) C(11) 1.517(8) yes
C(10) H(8) 0.97(1) no
C(11) H(9) 0.970(8) no
C(11) H(10) 0.970(9) no
C(12) H(11) 0.970(9) no
C(13) C(14) 1.34(1) yes
C(13) H(12) 0.97(1) no
C(14) H(13) 0.97(1) no
C(15) C(17) 1.42(3) yes

loop_
_geom_contact_atom_site_label_1
_geom_contact_atom_site_label_2
_geom_contact_distance
_geom_contact_publ_flag
_geom_contact_site_symmetry_2
Hg(1) N(1) 2.270(5) yes 55501
Hg(1) C(1) 3.207(6) yes 55501
Hg(1) C(2) 3.296(6) yes 55501
Hg(1) H(1) 3.336(6) no 55501
Hg(1) H(2) 3.476(6) no 55501
Br(1) H(2) 3.479(6) no 55501
Br(1) H(2) 3.492(6) no 65502
Br(2) H(1) 3.365(6) no 55501
Br(2) H(1) 3.375(6) no 75502
Br(2) H(5) 3.481(6) no 75502
Br(2) H(6) 3.269(6) no 75502
Br(3) C(6) 2.832(6) yes 55501
Br(3) C(8) 2.841(6) yes 55501
Br(3) H(6) 2.915(6) no 55501
Br(3) H(7) 2.913(6) no 55501
Br(3) H(9) 3.304(6) no 75502
O(1) O(1) 3.27(2) yes 65502
O(1) C(15) 2.33(2) yes 65502
O(1) C(16) 3.28(3) yes 65502
O(1) C(17) 2.69(3) yes 55501
O(1) C(17) 2.06(3) yes 65502
N(1) Hg(1) 2.270(5) yes 55501
N(1) N(2) 2.185(7) yes 55501
N(1) C(3) 2.201(8) yes 55501
N(1) C(4) 3.595(8) yes 55501
N(1) H(1) 2.027(8) no 55501
N(1) H(2) 2.081(8) no 55501
N(1) H(3) 3.140(8) no 55501
N(2) N(1) 2.185(7) yes 55501
N(2) C(2) 2.181(8) yes 55501
N(2) C(5) 2.469(8) yes 55501
N(2) C(6) 3.452(8) yes 55501
N(2) C(10) 3.131(7) yes 55501
N(2) H(1) 2.041(8) no 55501
N(2) H(2) 3.121(8) no 55501
N(2) H(3) 2.095(8) no 55501
N(2) H(4) 2.003(7) no 55501
N(2) H(5) 1.990(8) no 55501
N(2) H(6) 3.599(8) no 55501
N(2) H(8) 3.047(7) no 55501
N(3) N(4) 2.204(7) yes 55501
N(3) C(3) 3.317(8) yes 56501
N(3) C(14) 2.219(9) yes 55501
N(3) H(3) 3.131(8) no 56501
N(3) H(11) 2.029(8) no 55501
N(3) H(12) 2.090(8) no 55501
N(3) H(13) 3.157(9) no 55501
N(4) N(3) 2.204(7) yes 55501
N(4) C(2) 3.469(8) yes 56501
N(4) C(8) 3.533(8) yes 55501
N(4) C(9) 2.464(8) yes 55501
N(4) C(10) 3.027(7) yes 55501
N(4) C(13) 2.175(9) yes 55501
N(4) H(8) 2.877(7) no 55501
N(4) H(9) 2.006(7) no 55501
N(4) H(10) 2.000(8) no 55501
N(4) H(11) 2.071(8) no 55501
N(4) H(12) 3.113(9) no 55501
N(4) H(13) 2.086(8) no 55501
C(1) Hg(1) 3.207(6) yes 55501
C(1) C(2) 2.143(9) yes 55501
C(1) C(3) 2.163(9) yes 55501
C(1) C(4) 2.493(8) yes 55501
C(1) C(5) 3.006(8) yes 55501
C(1) H(2) 3.077(9) no 55501
C(1) H(3) 3.103(9) no 55501
C(1) H(4) 3.242(8) no 55501
C(1) H(5) 2.820(8) no 55501
C(2) Hg(1) 3.296(6) yes 55501
C(2) N(2) 2.181(8) yes 55501
C(2) C(1) 2.143(9) yes 55501
C(2) H(1) 3.081(9) no 55501
C(2) H(3) 2.070(9) no 55501
C(3) N(1) 2.201(8) yes 55501
C(3) C(1) 2.163(9) yes 55501
C(3) C(4) 2.533(9) yes 55501
C(3) H(1) 3.099(9) no 55501
C(3) H(2) 2.068(9) no 55501
C(3) H(4) 2.630(9) no 55501
C(3) H(5) 3.014(9) no 55501
C(4) N(1) 3.595(8) yes 55501
C(4) C(1) 2.493(8) yes 55501
C(4) C(3) 2.533(9) yes 55501
C(4) C(6) 2.503(9) yes 55501
C(4) C(10) 2.511(8) yes 55501
C(4) H(1) 2.769(8) no 55501
C(4) H(3) 2.851(9) no 55501
C(4) H(6) 2.668(9) no 55501
C(4) H(8) 2.668(8) no 55501
C(5) N(2) 2.469(8) yes 55501
C(5) C(1) 3.006(8) yes 55501
C(5) C(7) 2.381(9) yes 55501
C(5) C(8) 2.774(8) yes 55501
C(5) C(9) 2.405(8) yes 55501
C(5) H(1) 2.874(8) no 55501
C(5) H(4) 2.036(9) no 55501
C(5) H(5) 2.035(8) no 55501
C(5) H(6) 2.060(9) no 55501
C(5) H(8) 2.052(9) no 55501
C(6) Br(3) 2.832(6) yes 55501
C(6) N(2) 3.452(8) yes 55501
C(6) C(4) 2.503(9) yes 55501
C(6) C(8) 2.416(8) yes 55501
C(6) C(9) 2.788(8) yes 55501
C(6) C(10) 2.411(9) yes 55501
C(6) H(1) 3.175(8) no 55501
C(6) H(4) 3.163(9) no 55501
C(6) H(5) 2.527(9) no 55501
C(6) H(7) 3.286(8) no 55501
C(6) H(8) 3.284(9) no 55501
C(7) C(5) 2.381(9) yes 55501
C(7) C(9) 2.385(9) yes 55501
C(7) C(10) 2.75(1) yes 55501
C(7) H(6) 2.057(8) no 55501
C(7) H(7) 2.048(8) no 55501
C(8) Br(3) 2.841(6) yes 55501
C(8) N(4) 3.533(8) yes 55501
C(8) C(5) 2.774(8) yes 55501
C(8) C(6) 2.416(8) yes 55501
C(8) C(8) 3.334(8) yes 75502
C(8) C(10) 2.393(9) yes 55501
C(8) C(11) 2.505(9) yes 55501
C(8) H(6) 3.293(8) no 55501
C(8) H(7) 3.105(8) no 75502
C(8) H(8) 3.270(9) no 55501
C(8) H(9) 3.106(9) no 55501
C(8) H(10) 2.525(9) no 55501
C(9) N(4) 2.464(8) yes 55501
C(9) C(5) 2.405(8) yes 55501
C(9) C(6) 2.788(8) yes 55501
C(9) C(7) 2.385(9) yes 55501
C(9) C(12) 3.228(8) yes 55501
C(9) C(14) 3.422(9) yes 55501
C(9) H(7) 2.055(9) no 55501
C(9) H(7) 3.427(8) no 75502
C(9) H(8) 2.047(9) no 55501
C(9) H(9) 2.052(8) no 55501
C(9) H(10) 2.047(8) no 55501
C(9) H(11) 3.332(8) no 55501
C(10) O(1) 3.43(2) yes 66502
C(10) N(2) 3.131(7) yes 55501
C(10) N(4) 3.027(7) yes 55501
C(10) C(4) 2.511(8) yes 55501
C(10) C(6) 2.411(9) yes 55501
C(10) C(7) 2.75(1) yes 55501
C(10) C(8) 2.393(9) yes 55501
C(10) C(11) 2.520(8) yes 55501
C(10) C(14) 3.514(9) yes 55501
C(10) H(1) 3.573(8) no 55501
C(10) H(4) 2.692(8) no 55501
C(10) H(5) 3.286(8) no 55501
C(10) H(6) 3.290(9) no 55501
C(10) H(7) 3.273(9) no 55501
C(10) H(9) 2.776(8) no 55501
C(10) H(10) 3.296(8) no 55501
C(10) H(13) 3.596(9) no 55501
C(11) C(8) 2.505(9) yes 55501
C(11) C(10) 2.520(8) yes 55501
C(11) C(12) 2.511(8) yes 55501
C(11) C(14) 2.543(9) yes 55501
C(11) H(7) 2.668(9) no 55501
C(11) H(7) 3.374(8) no 75502
C(11) H(8) 2.682(8) no 55501
C(11) H(11) 2.785(8) no 55501
C(11) H(13) 2.862(9) no 55501
C(12) N(2) 3.593(7) yes 56501
C(12) C(3) 3.427(8) yes 56501
C(12) C(9) 3.228(8) yes 55501
C(12) C(11) 2.511(8) yes 55501
C(12) C(13) 2.146(9) yes 55501
C(12) C(14) 2.182(9) yes 55501
C(12) H(5) 3.547(8) no 56501
C(12) H(9) 3.259(8) no 55501
C(12) H(10) 2.672(8) no 55501
C(12) H(12) 3.080(9) no 55501
C(12) H(13) 3.122(9) no 55501
C(13) N(4) 2.175(9) yes 55501
C(13) C(3) 3.512(9) yes 56501
C(13) C(12) 2.146(9) yes 55501
C(13) H(2) 3.58(1) no 56501
C(13) H(3) 3.269(9) no 56501
C(13) H(11) 3.086(9) no 55501
C(13) H(13) 2.07(1) no 55501
C(14) O(1) 3.33(2) yes 66502
C(14) N(3) 2.219(9) yes 55501
C(14) C(2) 3.45(1) yes 56501
C(14) C(9) 3.422(9) yes 55501
C(14) C(10) 3.514(9) yes 55501
C(14) C(11) 2.543(9) yes 55501
C(14) C(12) 2.182(9) yes 55501
C(14) H(2) 3.26(1) no 56501
C(14) H(8) 2.978(9) no 55501
C(14) H(9) 2.660(9) no 55501
C(14) H(10) 3.227(9) no 55501
C(14) H(11) 3.116(9) no 55501
C(14) H(12) 2.06(1) no 55501
C(15) O(1) 2.33(2) yes 65502
C(15) C(15) 1.82(2) yes 65502
C(15) C(16) 2.04(3) yes 55501
C(15) C(16) 2.02(3) yes 65502
C(15) C(17) 2.11(3) yes 65502
C(16) O(1) 3.28(3) yes 65502
C(16) C(15) 2.04(3) yes 55501
C(16) C(15) 2.02(3) yes 65502
C(16) C(17) 3.07(4) yes 55501
C(17) O(1) 2.69(3) yes 55501
C(17) O(1) 2.06(3) yes 65502
C(17) C(15) 2.11(3) yes 65502
C(17) C(16) 3.07(4) yes 55501
C(17) C(17) 2.54(4) yes 65502
H(1) Hg(1) 3.336(6) no 55501
H(1) Br(2) 3.365(6) no 55501
H(1) Br(2) 3.375(6) no 75502
H(1) N(1) 2.027(8) no 55501
H(1) N(2) 2.041(8) no 55501
H(1) C(2) 3.081(9) no 55501
H(1) C(3) 3.099(9) no 55501
H(1) C(4) 2.769(8) no 55501
H(1) C(5) 2.874(8) no 55501
H(1) C(6) 3.175(8) no 55501
H(1) C(10) 3.573(8) no 55501
H(2) Hg(1) 3.476(6) no 55501
H(2) Br(1) 3.479(6) no 55501
H(2) Br(1) 3.492(7) no 65502
H(2) N(1) 2.081(8) no 55501
H(2) N(2) 3.121(8) no 55501
H(2) C(1) 3.077(9) no 55501
H(2) C(3) 2.068(9) no 55501
H(3) Br(1) 3.098(6) no 57504
H(3) N(1) 3.140(8) no 55501
H(3) N(2) 2.095(8) no 55501
H(3) C(1) 3.103(9) no 55501
H(3) C(2) 2.070(9) no 55501
H(3) C(4) 2.851(9) no 55501
H(4) Hg(1) 3.488(6) no 57504
H(4) Br(1) 3.208(6) no 57504
H(4) N(2) 2.003(7) no 55501
H(4) C(1) 3.242(8) no 55501
H(4) C(3) 2.630(9) no 55501
H(4) C(5) 2.036(9) no 55501
H(4) C(6) 3.163(9) no 55501
H(4) C(10) 2.692(8) no 55501
H(5) Hg(1) 3.532(6) no 57504
H(5) Br(2) 3.481(6) no 75502
H(5) Br(2) 3.072(6) no 57504
H(5) N(2) 1.990(8) no 55501
H(5) C(1) 2.820(8) no 55501
H(5) C(3) 3.014(9) no 55501
H(5) C(5) 2.035(8) no 55501
H(5) C(6) 2.527(9) no 55501
H(5) C(10) 3.286(8) no 55501
H(6) Br(2) 3.269(6) no 75502
H(6) Br(3) 2.915(6) no 55501
H(6) N(2) 3.599(8) no 55501
H(6) C(4) 2.668(9) no 55501
H(6) C(5) 2.060(9) no 55501
H(6) C(7) 2.057(8) no 55501
H(6) C(8) 3.293(8) no 55501
H(6) C(10) 3.290(9) no 55501
H(7) Br(2) 3.044(6) no 76502
H(7) Br(3) 2.913(6) no 55501
H(7) C(6) 3.286(8) no 55501
H(7) C(7) 2.048(8) no 55501
H(7) C(8) 3.105(8) no 75502
H(7) C(9) 2.055(9) no 55501
H(7) C(9) 3.427(8) no 75502
H(7) C(10) 3.273(9) no 55501
H(7) C(11) 2.668(9) no 55501
H(7) C(11) 3.374(8) no 75502
H(8) O(1) 2.55(2) no 66502
H(8) N(2) 3.047(7) no 55501
H(8) N(4) 2.877(7) no 55501
H(8) C(4) 2.668(8) no 55501
H(8) C(5) 2.052(9) no 55501
H(8) C(6) 3.284(9) no 55501
H(8) C(8) 3.270(9) no 55501
H(8) C(9) 2.047(9) no 55501
H(8) C(11) 2.682(8) no 55501
H(8) C(14) 2.978(9) no 55501
H(8) C(15) 3.33(1) no 66502
H(8) C(16) 3.48(3) no 66502
H(9) Br(1) 3.270(6) no 56501
H(9) Br(3) 3.304(6) no 75502
H(9) O(1) 3.55(2) no 66502
H(9) N(4) 2.006(7) no 55501
H(9) C(8) 3.106(9) no 55501
H(9) C(9) 2.052(8) no 55501
H(9) C(10) 2.776(8) no 55501
H(9) C(12) 3.259(8) no 55501
H(9) C(14) 2.660(9) no 55501
H(10) Br(2) 3.076(6) no 76502
H(10) N(1) 3.522(8) no 56501
H(10) N(4) 2.000(8) no 55501
H(10) C(8) 2.525(9) no 55501
H(10) C(9) 2.047(8) no 55501
H(10) C(10) 3.296(8) no 55501
H(10) C(12) 2.672(8) no 55501
H(10) C(14) 3.227(9) no 55501
H(11) Br(2) 3.007(6) no 76502
H(11) N(2) 3.584(7) no 56501
H(11) N(3) 2.029(8) no 55501
H(11) N(4) 2.071(8) no 55501
H(11) C(9) 3.332(8) no 55501
H(11) C(11) 2.785(8) no 55501
H(11) C(13) 3.086(9) no 55501
H(11) C(14) 3.116(9) no 55501
H(12) Br(1) 3.482(7) no 66502
H(12) N(3) 2.090(8) no 55501
H(12) N(4) 3.113(9) no 55501
H(12) C(12) 3.080(9) no 55501
H(12) C(14) 2.06(1) no 55501
H(12) C(16) 3.13(3) no 57504
H(13) Br(1) 3.092(7) no 66502
H(13) O(1) 2.53(2) no 66502
H(13) N(3) 3.157(9) no 55501
H(13) N(4) 2.086(8) no 55501
H(13) C(10) 3.596(9) no 55501
H(13) C(11) 2.862(9) no 55501
H(13) C(12) 3.122(9) no 55501
H(13) C(13) 2.07(1) no 55501
H(13) C(15) 3.42(2) no 66502
H(13) C(16) 3.20(3) no 66502

loop_
_geom_torsion_atom_site_label_1
_geom_torsion_atom_site_label_2
_geom_torsion_atom_site_label_3
_geom_torsion_atom_site_label_4
_geom_torsion
_geom_torsion_publ_flag
Br(1) Hg(1) N(1) C(1) 156.4(4) yes
Br(1) Hg(1) N(1) C(2) -12.0(5) yes
Br(2) Hg(1) N(1) C(1) 18.4(5) yes
Br(2) Hg(1) N(1) C(2) -150.1(5) yes
C(16) O(1) C(15) C(17) -47(3) yes
Hg(1) N(1) C(1) N(2) -172.5(4) yes
Hg(1) N(1) C(1) H(1) 7(1) no
C(2) N(1) C(1) N(2) -2.0(6) yes
C(2) N(1) C(1) H(1) 177.8(7) no
Hg(1) N(1) C(2) C(3) 172.0(5) yes
Hg(1) N(1) C(2) H(2) -8(1) no
C(1) N(1) C(2) C(3) 1.9(7) yes
C(1) N(1) C(2) H(2) -178.4(8) no
C(3) N(2) C(1) N(1) 1.3(6) yes
C(3) N(2) C(1) H(1) -178.5(7) no
C(4) N(2) C(1) N(1) 176.1(5) yes
C(4) N(2) C(1) H(1) -3(1) no
C(1) N(2) C(3) C(2) -0.1(7) yes
C(1) N(2) C(3) H(3) 180.0(8) no
C(4) N(2) C(3) C(2) -174.8(5) yes
C(4) N(2) C(3) H(3) 5(1) no
C(1) N(2) C(4) C(5) 46.4(8) yes
C(1) N(2) C(4) H(4) 167.4(6) no
C(1) N(2) C(4) H(5) -73.6(8) no
C(3) N(2) C(4) C(5) -139.8(6) yes
C(3) N(2) C(4) H(4) -18.8(9) no
C(3) N(2) C(4) H(5) 100.1(8) no
C(13) N(3) C(12) N(4) 0.2(6) yes
C(13) N(3) C(12) H(11) -179.5(7) no
C(12) N(3) C(13) C(14) -0.4(7) yes
C(12) N(3) C(13) H(12) 179.5(8) no
C(12) N(4) C(11) C(9) 77.5(7) yes
C(12) N(4) C(11) H(9) -161.9(6) no
C(12) N(4) C(11) H(10) -42.4(9) no
C(14) N(4) C(11) C(9) -97.4(7) yes
C(14) N(4) C(11) H(9) 23.3(9) no
C(14) N(4) C(11) H(10) 142.7(7) no
C(11) N(4) C(12) N(3) -175.6(5) yes
C(11) N(4) C(12) H(11) 4(1) no
C(14) N(4) C(12) N(3) 0.1(6) yes
C(14) N(4) C(12) H(11) 179.9(8) no
C(11) N(4) C(14) C(13) 175.3(5) yes
C(11) N(4) C(14) H(13) -4(1) no
C(12) N(4) C(14) C(13) -0.3(7) yes
C(12) N(4) C(14) H(13) 180.0(9) no
N(1) C(2) C(3) N(2) -1.1(8) yes
N(1) C(2) C(3) H(3) 178.8(8) no
H(2) C(2) C(3) N(2) 179.2(8) no
H(2) C(2) C(3) H(3) 0(1) no
N(2) C(4) C(5) C(6) -108.7(6) yes
N(2) C(4) C(5) C(10) 69.8(7) yes
H(4) C(4) C(5) C(6) 130.1(7) no
H(4) C(4) C(5) C(10) -51.4(8) no
H(5) C(4) C(5) C(6) 11.0(8) no
H(5) C(4) C(5) C(10) -170.5(6) no
C(4) C(5) C(6) C(7) -179.7(5) yes
C(4) C(5) C(6) H(6) 0.1(9) no
C(10) C(5) C(6) C(7) 1.9(8) yes
C(10) C(5) C(6) H(6) -178.4(7) no
C(4) C(5) C(10) C(9) -179.8(5) yes
C(4) C(5) C(10) H(8) -0.1(9) no
C(6) C(5) C(10) C(9) -1.4(8) yes
C(6) C(5) C(10) H(8) 178.4(6) no
C(5) C(6) C(7) Br(3) 179.4(4) yes
C(5) C(6) C(7) C(8) -0.1(9) yes
H(6) C(6) C(7) Br(3) -0.3(9) no
H(6) C(6) C(7) C(8) -179.9(7) no
Br(3) C(7) C(8) C(9) 178.3(5) yes
Br(3) C(7) C(8) H(7) -1.4(9) no
C(6) C(7) C(8) C(9) -2.1(9) yes
C(6) C(7) C(8) H(7) 178.1(7) no
C(7) C(8) C(9) C(10) 2.6(8) yes
C(7) C(8) C(9) C(11) -177.9(5) yes
H(7) C(8) C(9) C(10) -177.6(7) no
H(7) C(8) C(9) C(11) 1.9(9) no
C(8) C(9) C(10) C(5) -0.9(8) yes
C(8) C(9) C(10) H(8) 179.3(6) no
C(11) C(9) C(10) C(5) 179.6(5) yes
C(11) C(9) C(10) H(8) -0.2(9) no
C(8) C(9) C(11) N(4) -121.3(6) yes
C(8) C(9) C(11) H(9) 117.9(7) no
C(8) C(9) C(11) H(10) -1.4(8) no
C(10) C(9) C(11) N(4) 58.2(7) yes
C(10) C(9) C(11) H(9) -62.6(8) no
C(10) C(9) C(11) H(10) 178.0(6) no
N(3) C(13) C(14) N(4) 0.4(8) yes
N(3) C(13) C(14) H(13) -179.9(9) no
H(12) C(13) C(14) N(4) -179.5(8) no
H(12) C(13) C(14) H(13) 0(1) no
